data_1557863
loop_
_publ_author_name
'Navarro, Marta'
'S\'anchez-Barba, Luis F.'
'Garc\'es, Andr\'es'
'Fern\'andez-Baeza, Juan'
'Fern\'andez, Israel'
'Lara-S\'anchez, Agust\'in'
'Rodr\'iguez, Ana M.'

_publ_section_title
;
 Bimetallic scorpionate-based helical organoaluminum complexes for
 efficient carbon dioxide fixation into a variety of cyclic carbonates
;
_journal_issue 10
_journal_name_full 'Catalysis Science &amp; Technology'
_journal_page_first 3265
_journal_page_last 3278
_journal_paper_doi 10.1039/D0CY00593B
_journal_volume 10
_journal_year 2020
_chemical_formula_moiety 'C30 H40 Al2 N6, 0.5(C7 H8)'
_chemical_formula_sum 'C33.5 H44 Al2 N6'
_chemical_formula_weight 584.70
_space_group_crystal_system monoclinic
_space_group_IT_number 14
_space_group_name_Hall '-P 2ybc'
_space_group_name_H-M_alt 'P 1 21/c 1'
_atom_sites_solution_hydrogens geom
_audit_creation_method SHELXL-2013
_audit_update_record
;
2020-03-24 deposited with the CCDC.	2020-04-22 downloaded from the CCDC.
;
_cell_angle_alpha 90
_cell_angle_beta 125.3250(12)
_cell_angle_gamma 90
_cell_formula_units_Z 4
_cell_length_a 18.637(3)
_cell_length_b 9.3840(19)
_cell_length_c 26.354(4)
_cell_measurement_reflns_used 835
_cell_measurement_temperature 240(2)
_cell_measurement_theta_max 16.287
_cell_measurement_theta_min 2.213
_cell_volume 3760.4(11)
_computing_cell_refinement 'Bruker SAINT V8.37 (Bruker AXS Inc. 2016)'
_computing_data_collection 'Bruker APEX'
_computing_data_reduction 'Bruker SAINT V8.37 (Bruker AXS Inc. 2016)'
_computing_molecular_graphics 'WINGX v2014.1 (Farrugia, 2012)'
_computing_publication_material 'WINGX v2014.1 (Farrugia, 2012)'
_computing_structure_refinement 'SHELXL-2013/4 (Sheldrick, 2013)'
_computing_structure_solution 'SHELXS-2013/4 (Sheldrick, 2013)'
_diffrn_ambient_temperature 240(2)
_diffrn_measured_fraction_theta_full 0.968
_diffrn_measured_fraction_theta_max 0.992
_diffrn_measurement_device_type 'area detector, APEX'
_diffrn_measurement_method 'omega and phi scans'
_diffrn_radiation_type MoK\a
_diffrn_radiation_wavelength 0.71073
_diffrn_reflns_av_R_equivalents 0.1102
_diffrn_reflns_av_unetI/netI 0.1626
_diffrn_reflns_Laue_measured_fraction_full 0.968
_diffrn_reflns_Laue_measured_fraction_max 0.992
_diffrn_reflns_limit_h_max 16
_diffrn_reflns_limit_h_min -22
_diffrn_reflns_limit_k_max 10
_diffrn_reflns_limit_k_min -11
_diffrn_reflns_limit_l_max 30
_diffrn_reflns_limit_l_min -31
_diffrn_reflns_number 17044
_diffrn_reflns_point_group_measured_fraction_full 0.968
_diffrn_reflns_point_group_measured_fraction_max 0.992
_diffrn_reflns_theta_full 25.242
_diffrn_reflns_theta_max 24.999
_diffrn_reflns_theta_min 1.339
_exptl_absorpt_coefficient_mu 0.105
_exptl_absorpt_correction_T_max 0.746
_exptl_absorpt_correction_T_min 0.617
_exptl_absorpt_correction_type multi-scan
_exptl_absorpt_process_details SADABS
_exptl_crystal_colour colourless
_exptl_crystal_density_diffrn 1.033
_exptl_crystal_description block
_exptl_crystal_F_000 1252
_exptl_crystal_size_max 0.180
_exptl_crystal_size_mid 0.160
_exptl_crystal_size_min 0.110
_refine_diff_density_max 0.635
_refine_diff_density_min -0.226
_refine_diff_density_rms 0.065
_refine_ls_extinction_coef 0.0084(18)
_refine_ls_extinction_expression Fc^*^=kFc[1+0.001xFc^2^\l^3^/sin(2\q)]^-1/4^
_refine_ls_extinction_method SHELXL
_refine_ls_goodness_of_fit_ref 0.983
_refine_ls_hydrogen_treatment constr
_refine_ls_matrix_type full
_refine_ls_number_parameters 412
_refine_ls_number_reflns 6577
_refine_ls_number_restraints 78
_refine_ls_restrained_S_all 0.981
_refine_ls_R_factor_all 0.2079
_refine_ls_R_factor_gt 0.0827
_refine_ls_shift/su_max 0.000
_refine_ls_shift/su_mean 0.000
_refine_ls_structure_factor_coef Fsqd
_refine_ls_weighting_details 'w=1/[\s^2^(Fo^2^)+(0.1308P)^2^] where P=(Fo^2^+2Fc^2^)/3'
_refine_ls_weighting_scheme calc
_refine_ls_wR_factor_gt 0.2149
_refine_ls_wR_factor_ref 0.2845
_reflns_Friedel_coverage 0.000
_reflns_number_gt 2554
_reflns_number_total 6577
_reflns_threshold_expression 'I > 2\s(I)'
_cod_data_source_file d0cy00593b3.cif
_cod_data_source_block 8
_cod_depositor_comments
;Adding full bibliography for 1557862--1557863.cif.

 Adding full bibliography for 1557862--1557863.cif.
;
_cod_original_cell_volume 3760.4(12)
_cod_original_sg_symbol_H-M 'P 21/c'
_cod_original_formula_sum 'C33.50 H44 Al2 N6'
_cod_database_code 1557863
_shelx_space_group_comment
;
The symmetry employed for this shelxl refinement is uniquely defined
by the following loop, which should always be used as a source of
symmetry information in preference to the above space-group names.
They are only intended as comments.
;
_shelx_estimated_absorpt_t_min 0.981
_shelx_estimated_absorpt_t_max 0.989
_shelxl_version_number 2013-4

loop_
_space_group_symop_operation_xyz
'x, y, z'
'-x, y+1/2, -z+1/2'
'-x, -y, -z'
'x, -y-1/2, z-1/2'

loop_
_atom_site_label
_atom_site_type_symbol
_atom_site_fract_x
_atom_site_fract_y
_atom_site_fract_z
_atom_site_U_iso_or_equiv
_atom_site_adp_type
_atom_site_occupancy
_atom_site_site_symmetry_order
_atom_site_calc_flag
_atom_site_refinement_flags_posn
_atom_site_refinement_flags_adp
_atom_site_refinement_flags_occupancy
_atom_site_disorder_assembly
_atom_site_disorder_group
Al1 Al 0.66914(11) 0.27722(19) 0.11586(8) 0.0500(5) Uani 1 1 d . . . . .
Al2 Al 0.83995(12) -0.1955(2) 0.26490(8) 0.0545(6) Uani 1 1 d . . . . .
C1 C 0.6463(4) -0.1065(7) 0.0396(3) 0.0512(15) Uani 1 1 d . . . . .
C2 C 0.5856(4) -0.0424(7) -0.0159(3) 0.0578(16) Uani 1 1 d . . . . .
H2 H 0.5500 -0.0877 -0.0542 0.069 Uiso 1 1 calc R U . . .
C3 C 0.5865(4) 0.0975(7) -0.0053(3) 0.0507(15) Uani 1 1 d . . . . .
C4 C 0.6746(4) -0.2583(7) 0.0570(3) 0.0688(19) Uani 1 1 d . . . . .
H4A H 0.7282 -0.2735 0.0605 0.103 Uiso 1 1 calc R U . . .
H4B H 0.6296 -0.3201 0.0257 0.103 Uiso 1 1 calc R U . . .
H4C H 0.6841 -0.2786 0.0962 0.103 Uiso 1 1 calc R U . . .
C5 C 0.5324(4) 0.2146(7) -0.0498(3) 0.0692(19) Uani 1 1 d . . . . .
H5A H 0.4869 0.1745 -0.0892 0.104 Uiso 1 1 calc R U . . .
H5B H 0.5692 0.2750 -0.0551 0.104 Uiso 1 1 calc R U . . .
H5C H 0.5064 0.2698 -0.0336 0.104 Uiso 1 1 calc R U . . .
C6 C 0.8643(4) -0.0809(7) 0.1273(3) 0.0547(16) Uani 1 1 d . . . . .
C7 C 0.9259(4) -0.1893(7) 0.1514(3) 0.0629(18) Uani 1 1 d . . . . .
H7 H 0.9615 -0.2129 0.1385 0.075 Uiso 1 1 calc R U . . .
C8 C 0.9255(4) -0.2547(7) 0.1966(3) 0.0576(17) Uani 1 1 d . . . . .
C9 C 0.8383(4) 0.0252(8) 0.0774(3) 0.077(2) Uani 1 1 d . . . . .
H9A H 0.7831 -0.0024 0.0401 0.115 Uiso 1 1 calc R U . . .
H9B H 0.8825 0.0288 0.0695 0.115 Uiso 1 1 calc R U . . .
H9C H 0.8324 0.1174 0.0904 0.115 Uiso 1 1 calc R U . . .
C10 C 0.9810(4) -0.3769(8) 0.2369(3) 0.084(2) Uani 1 1 d . . . . .
H10A H 1.0217 -0.3441 0.2788 0.126 Uiso 1 1 calc R U . . .
H10B H 1.0128 -0.4157 0.2217 0.126 Uiso 1 1 calc R U . . .
H10C H 0.9439 -0.4493 0.2361 0.126 Uiso 1 1 calc R U . . .
C11 C 0.7529(3) -0.0118(6) 0.1467(2) 0.0437(14) Uani 1 1 d . . . . .
C12 C 0.7493(3) 0.0450(6) 0.1934(2) 0.0408(13) Uani 1 1 d . . . . .
C13 C 0.6478(3) 0.1553(6) 0.2090(2) 0.0447(14) Uani 1 1 d . . . . .
C14 C 0.6151(4) 0.0350(7) 0.2187(3) 0.0560(16) Uani 1 1 d . . . . .
H14 H 0.6174 -0.0518 0.2027 0.067 Uiso 1 1 calc R U . . .
C15 C 0.5787(4) 0.0418(8) 0.2523(3) 0.073(2) Uani 1 1 d . . . . .
H15 H 0.5587 -0.0414 0.2594 0.087 Uiso 1 1 calc R U . . .
C16 C 0.5715(5) 0.1693(9) 0.2750(3) 0.078(2) Uani 1 1 d . . . . .
C17 C 0.6028(4) 0.2900(8) 0.2641(3) 0.073(2) Uani 1 1 d . . . . .
H17 H 0.5988 0.3773 0.2790 0.087 Uiso 1 1 calc R U . . .
C18 C 0.6405(4) 0.2839(7) 0.2312(3) 0.0551(16) Uani 1 1 d . . . . .
H18 H 0.6607 0.3669 0.2242 0.066 Uiso 1 1 calc R U . . .
C19 C 0.5326(6) 0.1754(10) 0.3113(4) 0.130(4) Uani 1 1 d . . . . .
H19A H 0.5589 0.2523 0.3407 0.195 Uiso 1 1 calc R U . . .
H19B H 0.5437 0.0871 0.3331 0.195 Uiso 1 1 calc R U . . .
H19C H 0.4703 0.1906 0.2834 0.195 Uiso 1 1 calc R U . . .
C20 C 0.8292(3) 0.0896(7) 0.3027(2) 0.0456(14) Uani 1 1 d . . . . .
C21 C 0.8561(4) 0.2298(7) 0.3051(3) 0.0554(16) Uani 1 1 d . . . . .
H21 H 0.8582 0.2655 0.2731 0.067 Uiso 1 1 calc R U . . .
C22 C 0.8794(4) 0.3152(8) 0.3550(3) 0.072(2) Uani 1 1 d . . . . .
H22 H 0.8982 0.4078 0.3565 0.086 Uiso 1 1 calc R U . . .
C23 C 0.8756(5) 0.2669(10) 0.4028(3) 0.081(2) Uani 1 1 d . . . . .
C24 C 0.8507(5) 0.1300(10) 0.4000(3) 0.096(3) Uani 1 1 d . . . . .
H24 H 0.8494 0.0935 0.4322 0.115 Uiso 1 1 calc R U . . .
C25 C 0.8272(4) 0.0431(8) 0.3501(3) 0.0708(19) Uani 1 1 d . . . . .
H25 H 0.8095 -0.0500 0.3494 0.085 Uiso 1 1 calc R U . . .
C26 C 0.9013(7) 0.3676(11) 0.4566(4) 0.142(4) Uani 1 1 d . . . . .
H26A H 0.8567 0.4392 0.4424 0.213 Uiso 1 1 calc R U . . .
H26B H 0.9564 0.4124 0.4714 0.213 Uiso 1 1 calc R U . . .
H26C H 0.9068 0.3142 0.4898 0.213 Uiso 1 1 calc R U . . .
C27 C 0.7768(4) 0.3735(7) 0.1385(3) 0.0668(18) Uani 1 1 d . . . . .
H27A H 0.7889 0.4515 0.1659 0.100 Uiso 1 1 calc R U . . .
H27B H 0.7696 0.4090 0.1016 0.100 Uiso 1 1 calc R U . . .
H27C H 0.8250 0.3074 0.1590 0.100 Uiso 1 1 calc R U . . .
C28 C 0.5664(4) 0.3956(7) 0.0837(3) 0.0683(18) Uani 1 1 d . . . . .
H28A H 0.5215 0.3417 0.0823 0.102 Uiso 1 1 calc R U . . .
H28B H 0.5448 0.4270 0.0425 0.102 Uiso 1 1 calc R U . . .
H28C H 0.5818 0.4769 0.1102 0.102 Uiso 1 1 calc R U . . .
C29 C 0.7437(4) -0.3267(7) 0.2388(3) 0.080(2) Uani 1 1 d . . . . .
H29A H 0.7276 -0.3213 0.2674 0.120 Uiso 1 1 calc R U . . .
H29B H 0.7620 -0.4221 0.2384 0.120 Uiso 1 1 calc R U . . .
H29C H 0.6941 -0.3015 0.1979 0.120 Uiso 1 1 calc R U . . .
C30 C 0.9515(5) -0.2290(9) 0.3458(3) 0.096(3) Uani 1 1 d . . . . .
H30A H 0.9954 -0.1652 0.3509 0.145 Uiso 1 1 calc R U . . .
H30B H 0.9699 -0.3257 0.3479 0.145 Uiso 1 1 calc R U . . .
H30C H 0.9437 -0.2127 0.3783 0.145 Uiso 1 1 calc R U . . .
N1 N 0.6456(3) 0.1266(5) 0.0561(2) 0.0468(12) Uani 1 1 d . . . . .
N2 N 0.6817(3) -0.0041(5) 0.0822(2) 0.0446(12) Uani 1 1 d . . . . .
N3 N 0.8636(3) -0.1961(5) 0.2015(2) 0.0532(13) Uani 1 1 d . . . . .
N4 N 0.8267(3) -0.0877(5) 0.1584(2) 0.0457(12) Uani 1 1 d . . . . .
N5 N 0.6866(3) 0.1496(5) 0.17656(19) 0.0443(12) Uani 1 1 d . . . . .
N6 N 0.8070(3) -0.0033(5) 0.2533(2) 0.0464(12) Uani 1 1 d . . . . .
C31 C 0.7400(12) -0.292(2) -0.0676(9) 0.070(7) Uiso 0.25 1 d D . P A 1
C32 C 0.8248(12) -0.277(2) -0.0328(10) 0.066(10) Uiso 0.25 1 d D . P A 1
H32 H 0.8504 -0.2014 -0.0400 0.079 Uiso 0.25 1 calc . U P B 1
C33 C 0.8737(13) -0.365(2) 0.0116(11) 0.078(8) Uiso 0.25 1 d D . P A 1
H33 H 0.9346 -0.3560 0.0355 0.093 Uiso 0.25 1 calc . U P C 1
C34 C 0.8370(10) -0.4675(19) 0.0230(8) 0.032(5) Uiso 0.25 1 d D . P A 1
H34 H 0.8709 -0.5231 0.0586 0.038 Uiso 0.25 1 calc . U P D 1
C35 C 0.7541(12) -0.491(2) -0.0151(10) 0.067(7) Uiso 0.25 1 d D . P A 1
H35 H 0.7300 -0.5741 -0.0117 0.080 Uiso 0.25 1 calc R U P A 1
C36 C 0.7039(14) -0.399(3) -0.0582(12) 0.070(8) Uiso 0.25 1 d D . P A 1
H36 H 0.6431 -0.4092 -0.0822 0.084 Uiso 0.25 1 calc . U P E 1
C37 C 0.6817(17) -0.181(3) -0.1193(12) 0.086(9) Uiso 0.25 1 d D . P A 1
H37A H 0.6959 -0.0868 -0.1015 0.129 Uiso 0.25 1 calc R U P A 1
H37B H 0.6209 -0.2004 -0.1375 0.129 Uiso 0.25 1 calc R U P A 1
H37C H 0.6924 -0.1861 -0.1507 0.129 Uiso 0.25 1 calc R U P A 1
C41 C 0.8141(13) -0.358(3) -0.0152(11) 0.093(10) Uiso 0.25 1 d D . P F 2
C42 C 0.8184(14) -0.252(3) -0.0461(12) 0.077(12) Uiso 0.25 1 d D . P F 2
H42 H 0.8727 -0.2164 -0.0341 0.093 Uiso 0.25 1 calc . U P G 2
C43 C 0.7461(16) -0.196(3) -0.0935(12) 0.102(10) Uiso 0.25 1 d D . P F 2
H43 H 0.7491 -0.1229 -0.1160 0.122 Uiso 0.25 1 calc . U P H 2
C44 C 0.6671(15) -0.244(3) -0.1101(14) 0.106(12) Uiso 0.25 1 d D . P F 2
H44 H 0.6156 -0.1985 -0.1411 0.127 Uiso 0.25 1 calc . U P I 2
C45 C 0.6645(13) -0.356(3) -0.0819(12) 0.073(8) Uiso 0.25 1 d D . P F 2
H45 H 0.6102 -0.3936 -0.0948 0.088 Uiso 0.25 1 calc . U P J 2
C46 C 0.7380(14) -0.419(3) -0.0348(14) 0.091(10) Uiso 0.25 1 d D . P F 2
H46 H 0.7356 -0.5018 -0.0165 0.110 Uiso 0.25 1 calc . U P K 2
C47 C 0.8983(17) -0.423(4) 0.0364(14) 0.113(12) Uiso 0.25 1 d D . P F 2
H47A H 0.9347 -0.4420 0.0224 0.169 Uiso 0.25 1 calc R U P F 2
H47B H 0.8864 -0.5098 0.0493 0.169 Uiso 0.25 1 calc R U P F 2
H47C H 0.9280 -0.3575 0.0708 0.169 Uiso 0.25 1 calc R U P F 2

loop_
_atom_site_aniso_label
_atom_site_aniso_U_11
_atom_site_aniso_U_22
_atom_site_aniso_U_33
_atom_site_aniso_U_23
_atom_site_aniso_U_13
_atom_site_aniso_U_12
Al1 0.0505(10) 0.0489(11) 0.0478(11) 0.0065(9) 0.0268(9) 0.0026(9)
Al2 0.0559(11) 0.0510(12) 0.0545(12) 0.0092(9) 0.0306(10) 0.0071(9)
C1 0.046(3) 0.059(4) 0.044(4) -0.011(3) 0.023(3) -0.007(3)
C2 0.049(4) 0.070(5) 0.040(4) -0.006(3) 0.018(3) -0.003(3)
C3 0.045(3) 0.060(4) 0.044(4) 0.001(3) 0.024(3) -0.002(3)
C4 0.059(4) 0.058(4) 0.071(5) -0.014(4) 0.027(4) -0.004(3)
C5 0.073(4) 0.078(5) 0.051(4) 0.013(4) 0.032(3) 0.007(4)
C6 0.038(3) 0.070(5) 0.054(4) -0.008(3) 0.025(3) -0.010(3)
C7 0.046(4) 0.079(5) 0.069(5) -0.008(4) 0.036(4) 0.003(4)
C8 0.038(3) 0.064(4) 0.059(4) -0.004(3) 0.022(3) 0.007(3)
C9 0.062(4) 0.104(6) 0.074(5) 0.011(4) 0.045(4) 0.002(4)
C10 0.058(4) 0.081(5) 0.093(5) -0.005(4) 0.032(4) 0.019(4)
C11 0.034(3) 0.051(4) 0.039(3) 0.005(3) 0.017(3) 0.011(3)
C12 0.042(3) 0.041(3) 0.043(3) 0.002(3) 0.026(3) -0.002(3)
C13 0.040(3) 0.050(4) 0.043(3) -0.002(3) 0.023(3) 0.001(3)
C14 0.060(4) 0.051(4) 0.062(4) -0.004(3) 0.038(4) -0.002(3)
C15 0.069(4) 0.076(5) 0.092(5) 0.008(4) 0.058(4) -0.004(4)
C16 0.084(5) 0.090(6) 0.091(6) 0.003(5) 0.069(5) 0.013(4)
C17 0.086(5) 0.067(5) 0.083(5) -0.007(4) 0.059(4) 0.010(4)
C18 0.060(4) 0.051(4) 0.067(4) -0.001(3) 0.044(4) 0.005(3)
C19 0.173(9) 0.142(8) 0.160(9) 0.048(7) 0.145(8) 0.047(7)
C20 0.040(3) 0.059(4) 0.038(3) 0.000(3) 0.023(3) 0.000(3)
C21 0.047(3) 0.058(4) 0.061(4) -0.003(3) 0.031(3) -0.003(3)
C22 0.059(4) 0.062(5) 0.086(6) -0.018(4) 0.037(4) -0.012(4)
C23 0.092(5) 0.086(6) 0.067(5) -0.016(4) 0.047(4) -0.005(5)
C24 0.137(7) 0.101(7) 0.063(5) -0.019(5) 0.064(5) -0.025(6)
C25 0.088(5) 0.069(5) 0.052(4) 0.000(4) 0.038(4) -0.013(4)
C26 0.165(9) 0.159(9) 0.103(7) -0.071(7) 0.078(7) -0.025(8)
C27 0.068(4) 0.060(4) 0.072(4) -0.002(4) 0.040(4) -0.010(4)
C28 0.069(4) 0.058(4) 0.064(4) 0.013(3) 0.029(4) 0.013(4)
C29 0.092(5) 0.061(5) 0.109(6) 0.001(4) 0.071(5) -0.007(4)
C30 0.090(5) 0.099(6) 0.076(5) 0.014(5) 0.033(4) 0.030(5)
N1 0.046(3) 0.051(3) 0.043(3) 0.010(2) 0.026(2) 0.006(2)
N2 0.037(2) 0.049(3) 0.041(3) 0.005(3) 0.018(2) 0.003(2)
N3 0.046(3) 0.048(3) 0.062(3) 0.005(3) 0.029(3) 0.011(2)
N4 0.037(2) 0.050(3) 0.048(3) 0.001(2) 0.024(2) 0.006(2)
N5 0.044(3) 0.047(3) 0.048(3) 0.003(2) 0.030(2) 0.004(2)
N6 0.050(3) 0.047(3) 0.038(3) -0.001(2) 0.023(2) 0.001(2)

loop_
_atom_type_symbol
_atom_type_description
_atom_type_scat_dispersion_real
_atom_type_scat_dispersion_imag
_atom_type_scat_source
C C 0.0033 0.0016 'International Tables Vol C Tables 4.2.6.8 and 6.1.1.4'
H H 0.0000 0.0000 'International Tables Vol C Tables 4.2.6.8 and 6.1.1.4'
N N 0.0061 0.0033 'International Tables Vol C Tables 4.2.6.8 and 6.1.1.4'
Al Al 0.0645 0.0514 'International Tables Vol C Tables 4.2.6.8 and 6.1.1.4'

loop_
_geom_angle_atom_site_label_1
_geom_angle_atom_site_label_2
_geom_angle_atom_site_label_3
_geom_angle
_geom_angle_site_symmetry_1
_geom_angle_site_symmetry_3
_geom_angle_publ_flag
N5 Al1 C28 112.4(2) . . ?
N5 Al1 C27 113.3(2) . . ?
C28 Al1 C27 116.7(3) . . ?
N5 Al1 N1 94.1(2) . . ?
C28 Al1 N1 110.8(2) . . ?
C27 Al1 N1 106.9(2) . . ?
N6 Al2 C29 113.8(3) . . ?
N6 Al2 N3 94.5(2) . . ?
C29 Al2 N3 108.2(3) . . ?
N6 Al2 C30 111.9(3) . . ?
C29 Al2 C30 117.6(3) . . ?
N3 Al2 C30 107.9(3) . . ?
N2 C1 C2 106.6(6) . . ?
N2 C1 C4 120.9(5) . . ?
C2 C1 C4 132.5(6) . . ?
C3 C2 C1 107.8(6) . . ?
C2 C3 N1 110.4(5) . . ?
C2 C3 C5 129.5(6) . . ?
N1 C3 C5 120.1(6) . . ?
N4 C6 C7 105.6(6) . . ?
N4 C6 C9 123.3(6) . . ?
C7 C6 C9 131.1(6) . . ?
C8 C7 C6 108.4(5) . . ?
C7 C8 N3 109.9(6) . . ?
C7 C8 C10 128.6(6) . . ?
N3 C8 C10 121.4(6) . . ?
C12 C11 N4 122.9(5) . . ?
C12 C11 N2 123.5(5) . . ?
N4 C11 N2 113.6(4) . . ?
N6 C12 C11 119.3(5) . . ?
N6 C12 N5 123.7(5) . . ?
C11 C12 N5 117.0(5) . . ?
C14 C13 C18 118.4(5) . . ?
C14 C13 N5 121.4(5) . . ?
C18 C13 N5 120.2(5) . . ?
C13 C14 C15 120.8(6) . . ?
C16 C15 C14 121.4(6) . . ?
C17 C16 C15 117.6(6) . . ?
C17 C16 C19 121.4(7) . . ?
C15 C16 C19 121.0(8) . . ?
C16 C17 C18 121.4(6) . . ?
C13 C18 C17 120.4(6) . . ?
C25 C20 C21 117.8(6) . . ?
C25 C20 N6 120.3(6) . . ?
C21 C20 N6 121.8(5) . . ?
C22 C21 C20 119.8(6) . . ?
C23 C22 C21 121.8(7) . . ?
C24 C23 C22 117.4(7) . . ?
C24 C23 C26 123.3(8) . . ?
C22 C23 C26 119.3(8) . . ?
C23 C24 C25 121.4(7) . . ?
C20 C25 C24 121.8(7) . . ?
C3 N1 N2 104.0(5) . . ?
C3 N1 Al1 138.6(4) . . ?
N2 N1 Al1 115.0(3) . . ?
C1 N2 N1 111.2(4) . . ?
C1 N2 C11 129.4(5) . . ?
N1 N2 C11 119.2(4) . . ?
C8 N3 N4 105.6(5) . . ?
C8 N3 Al2 135.1(4) . . ?
N4 N3 Al2 116.7(3) . . ?
C6 N4 N3 110.4(5) . . ?
C6 N4 C11 128.5(5) . . ?
N3 N4 C11 120.7(4) . . ?
C12 N5 C13 117.8(4) . . ?
C12 N5 Al1 115.1(3) . . ?
C13 N5 Al1 126.9(4) . . ?
C12 N6 C20 118.2(5) . . ?
C12 N6 Al2 118.0(4) . . ?
C20 N6 Al2 123.3(4) . . ?
C32 C31 C36 120.0(14) . . ?
C32 C31 C37 119.6(15) . . ?
C36 C31 C37 120.4(15) . . ?
C33 C32 C31 120.3(14) . . ?
C32 C33 C34 119.4(14) . . ?
C35 C34 C33 119.8(13) . . ?
C34 C35 C36 120.3(13) . . ?
C35 C36 C31 119.1(13) . . ?
C42 C41 C46 121.1(13) . . ?
C42 C41 C47 117.7(16) . . ?
C46 C41 C47 120.5(16) . . ?
C43 C42 C41 119.8(13) . . ?
C42 C43 C44 120.5(14) . . ?
C45 C44 C43 118.5(14) . . ?
C44 C45 C46 121.7(13) . . ?
C41 C46 C45 117.7(13) . . ?

loop_
_geom_bond_atom_site_label_1
_geom_bond_atom_site_label_2
_geom_bond_distance
_geom_bond_site_symmetry_2
_geom_bond_publ_flag
Al1 N5 1.871(5) . ?
Al1 C28 1.935(6) . ?
Al1 C27 1.954(6) . ?
Al1 N1 1.967(5) . ?
Al2 N6 1.873(5) . ?
Al2 C29 1.944(6) . ?
Al2 N3 1.959(5) . ?
Al2 C30 1.960(7) . ?
C1 N2 1.329(7) . ?
C1 C2 1.366(8) . ?
C1 C4 1.496(8) . ?
C2 C3 1.340(8) . ?
C3 N1 1.359(6) . ?
C3 C5 1.494(8) . ?
C6 N4 1.353(7) . ?
C6 C7 1.383(8) . ?
C6 C9 1.489(8) . ?
C7 C8 1.344(8) . ?
C8 N3 1.350(7) . ?
C8 C10 1.497(9) . ?
C11 C12 1.377(7) . ?
C11 N4 1.415(6) . ?
C11 N2 1.430(6) . ?
C12 N6 1.374(6) . ?
C12 N5 1.389(6) . ?
C13 C14 1.375(8) . ?
C13 C18 1.382(8) . ?
C13 N5 1.404(6) . ?
C14 C15 1.393(8) . ?
C15 C16 1.379(9) . ?
C16 C17 1.377(9) . ?
C16 C19 1.498(9) . ?
C17 C18 1.398(8) . ?
C20 C25 1.343(8) . ?
C20 C21 1.397(8) . ?
C20 N6 1.416(7) . ?
C21 C22 1.379(8) . ?
C22 C23 1.377(9) . ?
C23 C24 1.354(10) . ?
C23 C26 1.534(10) . ?
C24 C25 1.385(9) . ?
N1 N2 1.377(6) . ?
N3 N4 1.377(6) . ?
C31 C32 1.298(16) . ?
C31 C36 1.311(16) . ?
C31 C37 1.553(18) . ?
C32 C33 1.286(16) . ?
C33 C34 1.313(16) . ?
C34 C35 1.284(15) . ?
C35 C36 1.296(17) . ?
C41 C42 1.320(17) . ?
C41 C46 1.325(17) . ?
C41 C47 1.485(18) . ?
C42 C43 1.304(17) . ?
C43 C44 1.348(17) . ?
C44 C45 1.306(17) . ?
C45 C46 1.340(17) . ?
